data_2225805
loop_
_publ_author_name
'Han, You-Yue'
'Zhao, Qiu-Rong'

_publ_section_title
;
 <i>N</i>'-(2,4-Dichlorobenzylidene)-2-hydroxy-3-methylbenzohydrazide
;
_journal_coeditor_code CI5073
_journal_issue 5
_journal_name_full 'Acta Crystallographica Section E'
_journal_page_first o1048
_journal_paper_doi 10.1107/S1600536810012419
_journal_volume 66
_journal_year 2010
_chemical_formula_iupac 'C15 H12 Cl2 N2 O2'
_chemical_formula_moiety 'C15 H12 Cl2 N2 O2'
_chemical_formula_sum 'C15 H12 Cl2 N2 O2'
_chemical_formula_weight 323.17
_chemical_name_systematic
;
<i>N</i>'-(2,4-Dichlorobenzylidene)-2-hydroxy-3-methylbenzohydrazide
;
_space_group_IT_number 14
_symmetry_cell_setting monoclinic
_symmetry_space_group_name_Hall '-P 2yn'
_symmetry_space_group_name_H-M 'P 1 21/n 1'
_atom_sites_solution_hydrogens geom
_atom_sites_solution_primary direct
_atom_sites_solution_secondary difmap
_audit_creation_method SHELXL-97
_cell_angle_alpha 90.00
_cell_angle_beta 115.0980(10)
_cell_angle_gamma 90.00
_cell_formula_units_Z 4
_cell_length_a 7.1370(10)
_cell_length_b 28.146(2)
_cell_length_c 8.1300(10)
_cell_measurement_reflns_used 3312
_cell_measurement_temperature 298(2)
_cell_measurement_theta_max 26.7
_cell_measurement_theta_min 2.7
_cell_volume 1478.9(3)
_computing_cell_refinement 'SAINT (Bruker, 2007)'
_computing_data_collection 'SMART (Bruker, 2007)'
_computing_data_reduction 'SAINT (Bruker, 2007)'
_computing_molecular_graphics 'SHELXTL (Sheldrick, 2008)'
_computing_publication_material 'SHELXTL (Sheldrick, 2008)'
_computing_structure_refinement 'SHELXTL (Sheldrick, 2008)'
_computing_structure_solution 'SHELXTL (Sheldrick, 2008)'
_diffrn_ambient_temperature 298(2)
_diffrn_measured_fraction_theta_full 0.992
_diffrn_measured_fraction_theta_max 0.992
_diffrn_measurement_device_type 'Bruker SMART CCD area-detector'
_diffrn_measurement_method '\w scans'
_diffrn_radiation_monochromator graphite
_diffrn_radiation_source 'fine-focus sealed tube'
_diffrn_radiation_type MoK\a
_diffrn_radiation_wavelength 0.71073
_diffrn_reflns_av_R_equivalents 0.0796
_diffrn_reflns_av_sigmaI/netI 0.0549
_diffrn_reflns_limit_h_max 9
_diffrn_reflns_limit_h_min -7
_diffrn_reflns_limit_k_max 29
_diffrn_reflns_limit_k_min -35
_diffrn_reflns_limit_l_max 10
_diffrn_reflns_limit_l_min -10
_diffrn_reflns_number 8543
_diffrn_reflns_theta_full 27.00
_diffrn_reflns_theta_max 27.00
_diffrn_reflns_theta_min 1.45
_diffrn_standards_number 0
_exptl_absorpt_coefficient_mu 0.444
_exptl_absorpt_correction_T_max 0.9284
_exptl_absorpt_correction_T_min 0.9165
_exptl_absorpt_correction_type multi-scan
_exptl_absorpt_process_details '(SADABS; Bruker, 2001)'
_exptl_crystal_colour colourless
_exptl_crystal_density_diffrn 1.451
_exptl_crystal_density_method 'not measured'
_exptl_crystal_description Block
_exptl_crystal_F_000 664
_exptl_crystal_size_max 0.20
_exptl_crystal_size_mid 0.20
_exptl_crystal_size_min 0.17
_refine_diff_density_max 0.204
_refine_diff_density_min -0.339
_refine_ls_extinction_method none
_refine_ls_goodness_of_fit_ref 1.077
_refine_ls_hydrogen_treatment mixed
_refine_ls_matrix_type full
_refine_ls_number_parameters 195
_refine_ls_number_reflns 3211
_refine_ls_number_restraints 1
_refine_ls_restrained_S_all 1.076
_refine_ls_R_factor_all 0.0583
_refine_ls_R_factor_gt 0.0453
_refine_ls_shift/su_max 0.001
_refine_ls_shift/su_max_lt 0.001
_refine_ls_shift/su_mean 0.000
_refine_ls_structure_factor_coef Fsqd
_refine_ls_weighting_details 'calc w=1/[\s^2^(Fo^2^)+(0.0634P)^2^+0.0199P] where P=(Fo^2^+2Fc^2^)/3'
_refine_ls_weighting_scheme calc
_refine_ls_wR_factor_gt 0.1225
_refine_ls_wR_factor_ref 0.1301
_reflns_number_gt 2439
_reflns_number_total 3211
_reflns_threshold_expression I>2\s(I)
_cod_data_source_file ci5073.cif
_cod_data_source_block I
_cod_depositor_comments
;
The following automatic conversions were performed:
'_symmetry_cell_setting' value 'Monoclinic' changed to 'monoclinic'
according to '/home/saulius/struct/CIF-dictionaries/cif_core.dic'
dictionary named 'cif_core.dic' version 2.4.1 from 2010-06-29.

Automatic conversion script
Id: cif_fix_enum 1527 2010-12-29 10:47:43Z saulius 
;
_cod_original_sg_symbol_H-M 'P 21/n'
_cod_database_code 2225805
_cod_database_fobs_code 2225805

loop_
_symmetry_equiv_pos_as_xyz
'x, y, z'
'-x+1/2, y+1/2, -z+1/2'
'-x, -y, -z'
'x-1/2, -y-1/2, z-1/2'

loop_
_atom_site_type_symbol
_atom_site_label
_atom_site_fract_x
_atom_site_fract_y
_atom_site_fract_z
_atom_site_U_iso_or_equiv
_atom_site_adp_type
_atom_site_calc_flag
_atom_site_refinement_flags
_atom_site_occupancy
_atom_site_disorder_assembly
_atom_site_disorder_group
Cl Cl1 0.08171(10) 0.072034(18) 0.35298(7) 0.0675(2) Uani d . 1 . .
Cl Cl2 0.28271(12) 0.02969(2) 1.04608(9) 0.0896(3) Uani d . 1 . .
N N1 0.2165(2) 0.21754(5) 0.51447(19) 0.0456(3) Uani d . 1 . .
N N2 0.1732(2) 0.24652(5) 0.36590(19) 0.0461(4) Uani d D 1 . .
O O1 0.2584(2) 0.39071(4) 0.38436(19) 0.0607(4) Uani d . 1 . .
H H1 0.3024 0.3723 0.4706 0.091 Uiso calc R 1 . .
O O2 0.3710(2) 0.30580(5) 0.54178(17) 0.0612(4) Uani d . 1 . .
C C1 0.1840(3) 0.13994(6) 0.6149(2) 0.0418(4) Uani d . 1 . .
C C2 0.1588(3) 0.09173(6) 0.5740(2) 0.0456(4) Uani d . 1 . .
C C3 0.1937(3) 0.05770(7) 0.7075(3) 0.0532(5) Uani d . 1 . .
H H3 0.1815 0.0255 0.6790 0.064 Uiso calc R 1 . .
C C4 0.2466(3) 0.07250(7) 0.8822(3) 0.0564(5) Uani d . 1 . .
C C5 0.2684(3) 0.11985(7) 0.9281(3) 0.0571(5) Uani d . 1 . .
H H5 0.3025 0.1293 1.0470 0.068 Uiso calc R 1 . .
C C6 0.2390(3) 0.15312(7) 0.7953(2) 0.0507(4) Uani d . 1 . .
H H6 0.2562 0.1851 0.8263 0.061 Uiso calc R 1 . .
C C7 0.1512(3) 0.17531(6) 0.4737(2) 0.0447(4) Uani d . 1 . .
H H7 0.0814 0.1667 0.3522 0.054 Uiso calc R 1 . .
C C8 0.2616(3) 0.28989(6) 0.3889(2) 0.0440(4) Uani d . 1 . .
C C9 0.2212(2) 0.31687(6) 0.2219(2) 0.0412(4) Uani d . 1 . .
C C10 0.2190(3) 0.36649(6) 0.2284(2) 0.0458(4) Uani d . 1 . .
C C11 0.1737(3) 0.39357(7) 0.0725(3) 0.0530(5) Uani d . 1 . .
C C12 0.1414(3) 0.36996(7) -0.0855(3) 0.0598(5) Uani d . 1 . .
H H12 0.1124 0.3876 -0.1902 0.072 Uiso calc R 1 . .
C C13 0.1503(3) 0.32088(8) -0.0946(3) 0.0595(5) Uani d . 1 . .
H H13 0.1306 0.3060 -0.2028 0.071 Uiso calc R 1 . .
C C14 0.1888(3) 0.29443(6) 0.0593(2) 0.0487(4) Uani d . 1 . .
H H14 0.1932 0.2615 0.0544 0.058 Uiso calc R 1 . .
C C15 0.1625(4) 0.44689(7) 0.0806(4) 0.0719(6) Uani d . 1 . .
H H15A 0.1534 0.4603 -0.0312 0.108 Uiso calc R 1 . .
H H15B 0.2845 0.4586 0.1797 0.108 Uiso calc R 1 . .
H H15C 0.0425 0.4558 0.0983 0.108 Uiso calc R 1 . .
H H2 0.077(3) 0.2377(8) 0.2565(18) 0.080 Uiso d D 1 . .

loop_
_atom_site_aniso_label
_atom_site_aniso_U_11
_atom_site_aniso_U_22
_atom_site_aniso_U_33
_atom_site_aniso_U_12
_atom_site_aniso_U_13
_atom_site_aniso_U_23
Cl1 0.1002(5) 0.0532(3) 0.0537(3) -0.0007(3) 0.0369(3) -0.0057(2)
Cl2 0.1246(6) 0.0848(5) 0.0756(4) 0.0201(4) 0.0580(4) 0.0368(3)
N1 0.0454(8) 0.0445(8) 0.0405(7) -0.0003(6) 0.0122(6) 0.0052(6)
N2 0.0480(9) 0.0424(8) 0.0379(7) -0.0048(6) 0.0083(6) 0.0040(6)
O1 0.0731(10) 0.0438(7) 0.0648(9) -0.0015(6) 0.0290(8) -0.0077(6)
O2 0.0725(9) 0.0499(8) 0.0422(7) -0.0099(6) 0.0060(7) -0.0029(6)
C1 0.0380(9) 0.0467(9) 0.0401(9) 0.0001(7) 0.0158(7) 0.0036(7)
C2 0.0472(10) 0.0483(10) 0.0472(9) 0.0026(7) 0.0256(8) 0.0032(7)
C3 0.0599(12) 0.0453(10) 0.0631(12) 0.0056(8) 0.0344(10) 0.0104(9)
C4 0.0585(12) 0.0638(13) 0.0545(11) 0.0116(9) 0.0312(10) 0.0189(9)
C5 0.0597(12) 0.0695(13) 0.0416(9) 0.0060(9) 0.0211(9) 0.0056(9)
C6 0.0516(11) 0.0515(11) 0.0451(10) -0.0009(8) 0.0168(9) 0.0011(8)
C7 0.0437(10) 0.0457(10) 0.0409(9) -0.0019(7) 0.0143(8) 0.0015(7)
C8 0.0411(9) 0.0408(9) 0.0436(9) 0.0018(7) 0.0118(8) 0.0015(7)
C9 0.0346(8) 0.0412(9) 0.0425(9) -0.0015(6) 0.0111(7) 0.0013(7)
C10 0.0369(9) 0.0419(9) 0.0550(11) 0.0006(7) 0.0159(8) 0.0032(8)
C11 0.0398(10) 0.0487(10) 0.0666(12) 0.0021(7) 0.0188(9) 0.0103(9)
C12 0.0507(12) 0.0641(13) 0.0593(12) -0.0033(9) 0.0181(10) 0.0198(10)
C13 0.0579(12) 0.0746(14) 0.0435(10) -0.0112(10) 0.0191(9) -0.0023(9)
C14 0.0467(10) 0.0469(10) 0.0489(10) -0.0041(8) 0.0167(8) -0.0011(8)
C15 0.0662(14) 0.0479(12) 0.0980(17) 0.0069(9) 0.0313(13) 0.0206(11)

loop_
_atom_type_symbol
_atom_type_description
_atom_type_scat_dispersion_real
_atom_type_scat_dispersion_imag
_atom_type_scat_source
C C 0.0033 0.0016 'International Tables Vol C Tables 4.2.6.8 and 6.1.1.4'
H H 0.0000 0.0000 'International Tables Vol C Tables 4.2.6.8 and 6.1.1.4'
N N 0.0061 0.0033 'International Tables Vol C Tables 4.2.6.8 and 6.1.1.4'
O O 0.0106 0.0060 'International Tables Vol C Tables 4.2.6.8 and 6.1.1.4'
Cl Cl 0.1484 0.1585 'International Tables Vol C Tables 4.2.6.8 and 6.1.1.4'

loop_
_geom_angle_atom_site_label_1
_geom_angle_atom_site_label_2
_geom_angle_atom_site_label_3
_geom_angle_site_symmetry_1
_geom_angle_site_symmetry_3
_geom_angle
_geom_angle_publ_flag
C7 N1 N2 . . 113.86(14) ?
C8 N2 N1 . . 119.69(14) ?
C8 N2 H2 . . 120.2(15) ?
N1 N2 H2 . . 119.8(15) ?
C10 O1 H1 . . 109.5 ?
C2 C1 C6 . . 117.41(16) ?
C2 C1 C7 . . 121.03(15) ?
C6 C1 C7 . . 121.56(16) ?
C3 C2 C1 . . 121.58(17) ?
C3 C2 Cl1 . . 117.58(14) ?
C1 C2 Cl1 . . 120.84(13) ?
C4 C3 C2 . . 118.68(18) ?
C4 C3 H3 . . 120.7 ?
C2 C3 H3 . . 120.7 ?
C3 C4 C5 . . 121.67(17) ?
C3 C4 Cl2 . . 118.12(16) ?
C5 C4 Cl2 . . 120.20(15) ?
C4 C5 C6 . . 119.02(18) ?
C4 C5 H5 . . 120.5 ?
C6 C5 H5 . . 120.5 ?
C5 C6 C1 . . 121.58(17) ?
C5 C6 H6 . . 119.2 ?
C1 C6 H6 . . 119.2 ?
N1 C7 C1 . . 120.98(16) ?
N1 C7 H7 . . 119.5 ?
C1 C7 H7 . . 119.5 ?
O2 C8 N2 . . 121.66(16) ?
O2 C8 C9 . . 122.17(16) ?
N2 C8 C9 . . 116.17(14) ?
C14 C9 C10 . . 119.26(16) ?
C14 C9 C8 . . 121.98(16) ?
C10 C9 C8 . . 118.75(15) ?
O1 C10 C11 . . 116.74(17) ?
O1 C10 C9 . . 122.35(16) ?
C11 C10 C9 . . 120.91(17) ?
C12 C11 C10 . . 117.83(17) ?
C12 C11 C15 . . 122.08(19) ?
C10 C11 C15 . . 120.09(19) ?
C11 C12 C13 . . 122.54(18) ?
C11 C12 H12 . . 118.7 ?
C13 C12 H12 . . 118.7 ?
C14 C13 C12 . . 119.04(19) ?
C14 C13 H13 . . 120.5 ?
C12 C13 H13 . . 120.5 ?
C13 C14 C9 . . 120.33(18) ?
C13 C14 H14 . . 119.8 ?
C9 C14 H14 . . 119.8 ?
C11 C15 H15A . . 109.5 ?
C11 C15 H15B . . 109.5 ?
H15A C15 H15B . . 109.5 ?
C11 C15 H15C . . 109.5 ?
H15A C15 H15C . . 109.5 ?
H15B C15 H15C . . 109.5 ?

loop_
_geom_bond_atom_site_label_1
_geom_bond_atom_site_label_2
_geom_bond_site_symmetry_2
_geom_bond_distance
_geom_bond_publ_flag
Cl1 C2 . 1.7319(18) ?
Cl2 C4 . 1.7323(18) ?
N1 C7 . 1.268(2) ?
N1 N2 . 1.3795(19) ?
N2 C8 . 1.350(2) ?
N2 H2 . 0.898(10) ?
O1 C10 . 1.360(2) ?
O1 H1 . 0.82 ?
O2 C8 . 1.2376(19) ?
C1 C2 . 1.391(3) ?
C1 C6 . 1.398(2) ?
C1 C7 . 1.461(2) ?
C2 C3 . 1.389(2) ?
C3 C4 . 1.371(3) ?
C3 H3 . 0.93 ?
C4 C5 . 1.375(3) ?
C5 C6 . 1.376(3) ?
C5 H5 . 0.93 ?
C6 H6 . 0.93 ?
C7 H7 . 0.93 ?
C8 C9 . 1.474(2) ?
C9 C14 . 1.393(2) ?
C9 C10 . 1.398(2) ?
C10 C11 . 1.394(3) ?
C11 C12 . 1.376(3) ?
C11 C15 . 1.506(3) ?
C12 C13 . 1.386(3) ?
C12 H12 . 0.93 ?
C13 C14 . 1.379(3) ?
C13 H13 . 0.93 ?
C14 H14 . 0.93 ?
C15 H15A . 0.96 ?
C15 H15B . 0.96 ?
C15 H15C . 0.96 ?

loop_
_geom_hbond_atom_site_label_D
_geom_hbond_atom_site_label_H
_geom_hbond_atom_site_label_A
_geom_hbond_site_symmetry_A
_geom_hbond_distance_DH
_geom_hbond_distance_HA
_geom_hbond_distance_DA
_geom_hbond_angle_DHA
O1 H1 O2 . 0.82 1.96 2.6689(19) 144
N2 H2 O2 4_565 0.900(10) 2.130(10) 2.9905(19) 161(2)
C7 H7 O2 4_565 0.93 2.45 3.264(2) 146

loop_
_cod_related_entry_id
_cod_related_entry_database
_cod_related_entry_code
1 ChemSpider 30656063
